data_7006556
loop_
_publ_author_name
'Tanase, Stefania'
'Marqu\'es Gallego, Patricia'
'Bouwman, Elisabeth'
'Long, Gary J.'
'Rebbouh, Leila'
'Grandjean, Fernande'
'de Gelder, Ren\'e'
'Mutikainen, Ilpo'
'Turpeinen, Urho'
'Reedijk, Jan'

_publ_section_title
;
 Versatility in the binding of 2-pyrazinecarboxylate with iron.
 Synthesis, structure and magnetic properties of iron(II) and iron(III)
 complexes.
;
_journal_issue 13
_journal_name_full 'Dalton transactions (Cambridge, England : 2003)'
_journal_page_first 1675
_journal_page_last 1684
_journal_paper_doi 10.1039/b512048a
_journal_year 2006
_chemical_formula_sum 'C34 H28 Fe2 N14 Na2 O15'
_chemical_formula_weight 1030.38
_chemical_name_systematic
;
?
;
_space_group_IT_number 2
_symmetry_cell_setting triclinic
_symmetry_space_group_name_Hall '-P 1'
_symmetry_space_group_name_H-M 'P -1'
_atom_sites_solution_hydrogens geom
_atom_sites_solution_primary direct
_atom_sites_solution_secondary difmap
_audit_creation_date 2005-02-24
_audit_creation_method 'SHELXL, adapted and expanded'
_cell_angle_alpha 80.490(6)
_cell_angle_beta 89.466(5)
_cell_angle_gamma 64.006(5)
_cell_formula_units_Z 2
_cell_length_a 11.3333(9)
_cell_length_b 11.6011(9)
_cell_length_c 18.2472(10)
_cell_measurement_reflns_used 232
_cell_measurement_temperature 208(2)
_cell_measurement_theta_max 27.500
_cell_measurement_theta_min 3.130
_cell_volume 2121.4(3)
_computing_data_collection
;
Nonius "Collect" program suite (Nonius, 1999)
;
_computing_data_reduction
;
Nonius "EvalCCD" program suite (Duisenberg, 1998)
;
_computing_molecular_graphics
;
PLATON (Spek, 2003)
;
_computing_structure_refinement 'SHELXL-97 (Sheldrick, 1997)'
_computing_structure_solution
;
DIRDIF (Beurskens et al., 1996),
PATTY (Beurskens et al., 1987)
;
_diffrn_ambient_temperature 208(2)
_diffrn_detector_area_resol_mean 18.4
_diffrn_measurement_device 'Nonius KappaCCD'
_diffrn_measurement_method 'area detector \f and \w scan'
_diffrn_radiation_monochromator graphite
_diffrn_radiation_source 'fine-focus sealed tube'
_diffrn_radiation_type MoK\a
_diffrn_radiation_wavelength 0.71073
_diffrn_reflns_av_R_equivalents 0.0333
_diffrn_reflns_av_sigmaI/netI 0.0472
_diffrn_reflns_limit_h_max 14
_diffrn_reflns_limit_h_min -14
_diffrn_reflns_limit_k_max 15
_diffrn_reflns_limit_k_min -15
_diffrn_reflns_limit_l_max 23
_diffrn_reflns_limit_l_min -23
_diffrn_reflns_number 33929
_diffrn_reflns_theta_full 27.50
_diffrn_reflns_theta_max 27.50
_diffrn_reflns_theta_min 3.13
_diffrn_standards_decay_% 0.000
_diffrn_standards_interval_time 0
_diffrn_standards_number 0
_exptl_absorpt_coefficient_mu 0.790
_exptl_absorpt_correction_T_max 1.000
_exptl_absorpt_correction_T_min 1.000
_exptl_absorpt_correction_type 'SADABS multiscan (Sheldrick, 1996)'
_exptl_crystal_colour 'transparent red'
_exptl_crystal_density_diffrn 1.613
_exptl_crystal_density_method 'not measured'
_exptl_crystal_description 'rather regular fragment'
_exptl_crystal_F_000 1048
_exptl_crystal_size_max 0.36
_exptl_crystal_size_mid 0.31
_exptl_crystal_size_min 0.21
_refine_diff_density_max 0.762
_refine_diff_density_min -0.458
_refine_diff_density_rms 0.068
_refine_ls_extinction_method none
_refine_ls_goodness_of_fit_all 1.049
_refine_ls_goodness_of_fit_ref 1.049
_refine_ls_hydrogen_treatment mixed
_refine_ls_matrix_type full
_refine_ls_number_parameters 622
_refine_ls_number_reflns 9564
_refine_ls_number_restraints 0
_refine_ls_restrained_S_all 1.049
_refine_ls_R_factor_all 0.0746
_refine_ls_R_factor_gt 0.0465
_refine_ls_R_factor_obs 0.0465
_refine_ls_shift/esd_max 0.000
_refine_ls_shift/esd_mean 0.000
_refine_ls_shift/su_max 0.000
_refine_ls_shift/su_mean 0.000
_refine_ls_structure_factor_coef Fsqd
_refine_ls_weighting_details
;
w=1/[\s^2^(Fo^2^)+(0.0366P)^2^+2.5372P] where P=(Fo^2^+2Fc^2^)/3
;
_refine_ls_weighting_scheme calc
_refine_ls_wR_factor_all 0.1024
_refine_ls_wR_factor_gt 0.0941
_refine_ls_wR_factor_obs 0.0941
_refine_ls_wR_factor_ref 0.1024
_reflns_number_gt 7117
_reflns_number_observed 7117
_reflns_number_total 9564
_reflns_observed_criterion >2sigma(I)
_reflns_threshold_expression >2sigma(I)
_cod_data_source_file b512048a.txt
_cod_data_source_block LEID21
_cod_depositor_comments
;
The following automatic conversions were performed:
'_geom_angle_publ_flag' value 'Y' changed to 'y' according to
'/home/saulius/struct/CIF-dictionaries/cif_core.dic' dictionary named
'cif_core.dic' version 2.4.1 from 2010-06-29 (219
times).

'_geom_bond_publ_flag' value 'Y' changed to 'y' according to
'/home/saulius/struct/CIF-dictionaries/cif_core.dic' dictionary named
'cif_core.dic' version 2.4.1 from 2010-06-29 (89 times).

Automatic conversion script
Id: cif_fix_enum 1527 2010-12-29 10:47:43Z saulius 
;
_cod_database_code 7006556

loop_
_symmetry_equiv_pos_as_xyz
'x, y, z'
'-x, -y, -z'

loop_
_atom_site_label
_atom_site_type_symbol
_atom_site_fract_x
_atom_site_fract_y
_atom_site_fract_z
_atom_site_U_iso_or_equiv
_atom_site_adp_type
_atom_site_occupancy
_atom_site_calc_flag
_atom_site_refinement_flags
_atom_site_disorder_assembly
_atom_site_disorder_group
Fe1 Fe 0.16384(4) 0.24078(4) 0.33194(2) 0.01815(10) Uani 1 d . . .
Fe2 Fe 0.22078(4) 0.14363(4) 0.15752(2) 0.01782(10) Uani 1 d . . .
Na1 Na 0.43897(11) 0.19786(11) 0.25099(7) 0.0302(3) Uani 1 d . . .
Na2 Na 0.70549(13) -0.06758(15) 0.25702(8) 0.0515(4) Uani 1 d . . .
O1 O 0.21920(18) 0.18685(19) 0.24674(10) 0.0268(4) Uani 1 d . . .
O2 O 0.6580(3) 0.0749(3) 0.34688(17) 0.0550(7) Uani 1 d . . .
H2A H 0.705(3) 0.030(3) 0.3978(17) 0.019(7) Uiso 1 d . . .
H2B H 0.695(5) 0.130(6) 0.349(3) 0.11(2) Uiso 1 d . . .
O3 O 0.6183(3) 0.1736(3) 0.17979(17) 0.0639(8) Uani 1 d . . .
H3A H 0.695(8) 0.206(8) 0.174(4) 0.19(3) Uiso 1 d . . .
H3B H 0.570(2) 0.284(3) 0.1578(12) 0.003(6) Uiso 1 d . . .
O11 O 0.11752(18) 0.42977(18) 0.30483(11) 0.0268(4) Uani 1 d . . .
O12 O 0.3023(2) 0.4156(2) 0.25205(12) 0.0362(5) Uani 1 d . . .
C10 C 0.1921(3) 0.4766(3) 0.27184(15) 0.0244(6) Uani 1 d . . .
C11 C 0.1306(3) 0.6231(3) 0.25907(14) 0.0222(6) Uani 1 d . . .
C12 C -0.0043(3) 0.6949(3) 0.25641(15) 0.0258(6) Uani 1 d . . .
H12 H -0.0570 0.6505 0.2622 0.031 Uiso 1 calc R . .
N13 N -0.0631(2) 0.8254(2) 0.24582(13) 0.0300(6) Uani 1 d . . .
C14 C 0.0164(3) 0.8817(3) 0.23817(18) 0.0354(7) Uani 1 d . . .
H14 H -0.0198 0.9731 0.2309 0.043 Uiso 1 calc R . .
C15 C 0.1512(3) 0.8100(3) 0.2406(2) 0.0487(9) Uani 1 d . . .
H15 H 0.2038 0.8546 0.2350 0.058 Uiso 1 calc R . .
N16 N 0.2099(3) 0.6809(3) 0.25059(17) 0.0407(7) Uani 1 d . . .
O21 O -0.02833(18) 0.27818(18) 0.32608(11) 0.0260(4) Uani 1 d . . .
O22 O -0.1772(2) 0.2013(2) 0.34128(15) 0.0485(6) Uani 1 d . . .
C20 C -0.0645(3) 0.1889(3) 0.34738(16) 0.0272(6) Uani 1 d . . .
C21 C 0.0441(3) 0.0594(3) 0.38315(15) 0.0255(6) Uani 1 d . . .
C22 C 0.0237(3) -0.0468(3) 0.41365(19) 0.0417(8) Uani 1 d . . .
H22 H -0.0619 -0.0400 0.4111 0.050 Uiso 1 calc R . .
N23 N 0.1222(3) -0.1592(3) 0.44680(19) 0.0575(9) Uani 1 d . . .
C24 C 0.2405(4) -0.1628(3) 0.4478(2) 0.0540(10) Uani 1 d . . .
H24 H 0.3121 -0.2401 0.4709 0.065 Uiso 1 calc R . .
C25 C 0.2639(3) -0.0586(3) 0.41666(18) 0.0362(7) Uani 1 d . . .
H25 H 0.3502 -0.0669 0.4178 0.043 Uiso 1 calc R . .
N26 N 0.1648(2) 0.0532(2) 0.38513(12) 0.0234(5) Uani 1 d . . .
O31 O 0.35280(18) 0.17378(19) 0.37498(10) 0.0248(4) Uani 1 d . . .
O32 O 0.49051(19) 0.1487(2) 0.46892(11) 0.0358(5) Uani 1 d . . .
C30 C 0.3800(3) 0.1807(3) 0.44127(15) 0.0241(6) Uani 1 d . . .
C31 C 0.2621(3) 0.2335(3) 0.48665(15) 0.0251(6) Uani 1 d . . .
C32 C 0.2688(3) 0.2418(4) 0.56084(17) 0.0491(10) Uani 1 d . . .
H32 H 0.3518 0.2116 0.5858 0.059 Uiso 1 calc R . .
N33 N 0.1621(3) 0.2908(4) 0.59831(16) 0.0677(11) Uani 1 d . . .
C34 C 0.0470(4) 0.3343(4) 0.56011(19) 0.0486(10) Uani 1 d . . .
H34 H -0.0308 0.3721 0.5844 0.058 Uiso 1 calc R . .
C35 C 0.0379(3) 0.3260(3) 0.48625(16) 0.0298(7) Uani 1 d . . .
H35 H -0.0455 0.3570 0.4614 0.036 Uiso 1 calc R . .
N36 N 0.1452(2) 0.2746(2) 0.44965(12) 0.0222(5) Uani 1 d . . .
O41 O 0.34398(18) -0.04730(18) 0.18196(10) 0.0248(4) Uani 1 d . . .
O42 O 0.4929(2) -0.0230(2) 0.24982(12) 0.0354(5) Uani 1 d . . .
C40 C 0.4514(3) -0.0893(3) 0.22171(15) 0.0252(6) Uani 1 d . . .
C41 C 0.5348(3) -0.2347(3) 0.23217(15) 0.0267(6) Uani 1 d . . .
C42 C 0.4952(3) -0.3136(3) 0.20048(18) 0.0353(7) Uani 1 d . . .
H42 H 0.4140 -0.2751 0.1724 0.042 Uiso 1 calc R . .
N43 N 0.5679(3) -0.4424(3) 0.20826(17) 0.0439(7) Uani 1 d . . .
C44 C 0.6819(3) -0.4901(3) 0.25009(19) 0.0409(8) Uani 1 d . . .
H44 H 0.7360 -0.5804 0.2585 0.049 Uiso 1 calc R . .
C45 C 0.7220(3) -0.4130(3) 0.28072(18) 0.0377(8) Uani 1 d . . .
H45 H 0.8027 -0.4519 0.3094 0.045 Uiso 1 calc R . .
N46 N 0.6502(2) -0.2831(3) 0.27134(15) 0.0353(6) Uani 1 d . . .
O51 O 0.05904(18) 0.11455(18) 0.15309(10) 0.0252(4) Uani 1 d . . .
O52 O -0.1596(2) 0.2037(3) 0.14116(15) 0.0511(6) Uani 1 d . . .
C50 C -0.0551(3) 0.2106(3) 0.13823(15) 0.0278(6) Uani 1 d . . .
C51 C -0.0553(3) 0.3416(3) 0.11532(15) 0.0269(6) Uani 1 d . . .
C52 C -0.1689(3) 0.4580(3) 0.09801(19) 0.0440(9) Uani 1 d . . .
H52 H -0.2509 0.4559 0.0976 0.053 Uiso 1 calc R . .
N53 N -0.1652(3) 0.5720(3) 0.08207(18) 0.0571(9) Uani 1 d . . .
C54 C -0.0476(4) 0.5693(3) 0.08452(19) 0.0494(10) Uani 1 d . . .
H54 H -0.0418 0.6487 0.0750 0.059 Uiso 1 calc R . .
C55 C 0.0678(3) 0.4542(3) 0.10053(16) 0.0342(7) Uani 1 d . . .
H55 H 0.1495 0.4568 0.1009 0.041 Uiso 1 calc R . .
N56 N 0.0628(2) 0.3399(2) 0.11540(12) 0.0244(5) Uani 1 d . . .
O61 O 0.35217(18) 0.20953(19) 0.11827(10) 0.0257(4) Uani 1 d . . .
O62 O 0.4814(2) 0.2259(2) 0.02872(12) 0.0437(6) Uani 1 d . . .
C60 C 0.3946(3) 0.1975(3) 0.05326(15) 0.0258(6) Uani 1 d . . .
C61 C 0.3311(3) 0.1413(3) 0.00647(15) 0.0233(6) Uani 1 d . . .
C62 C 0.3587(3) 0.1265(3) -0.06624(16) 0.0338(7) Uani 1 d . . .
H62 H 0.4212 0.1515 -0.0882 0.041 Uiso 1 calc R . .
N63 N 0.2999(3) 0.0781(3) -0.10629(14) 0.0401(7) Uani 1 d . . .
C64 C 0.2162(3) 0.0400(3) -0.07104(18) 0.0389(8) Uani 1 d . . .
H64 H 0.1754 0.0017 -0.0967 0.047 Uiso 1 calc R . .
C65 C 0.1864(3) 0.0540(3) 0.00169(16) 0.0294(6) Uani 1 d . . .
H65 H 0.1260 0.0263 0.0241 0.035 Uiso 1 calc R . .
N66 N 0.2434(2) 0.1069(2) 0.04013(12) 0.0222(5) Uani 1 d . . .
N70 N 0.1316(5) 0.7443(5) 0.0528(3) 0.0990(15) Uani 1 d . . .
C70 C 0.2333(5) 0.6688(5) 0.0584(2) 0.0645(12) Uani 1 d . . .
C71 C 0.3681(5) 0.5643(6) 0.0705(3) 0.0985(19) Uani 1 d . . .
H71A H 0.3924 0.5359 0.1235 0.148 Uiso 1 calc R . .
H71B H 0.4279 0.5964 0.0471 0.148 Uiso 1 calc R . .
H71C H 0.3734 0.4915 0.0487 0.148 Uiso 1 calc R . .
N80 N 0.3064(5) 0.5014(5) 0.4764(3) 0.1067(17) Uani 1 d . . .
C80 C 0.3844(5) 0.4812(4) 0.4350(3) 0.0663(12) Uani 1 d . . .
C81 C 0.4839(5) 0.4558(5) 0.3821(3) 0.0777(14) Uani 1 d . . .
H81A H 0.4433 0.5036 0.3330 0.117 Uiso 1 calc R . .
H81B H 0.5274 0.3632 0.3809 0.117 Uiso 1 calc R . .
H81C H 0.5480 0.4837 0.3967 0.117 Uiso 1 calc R . .

loop_
_atom_site_aniso_label
_atom_site_aniso_U_11
_atom_site_aniso_U_22
_atom_site_aniso_U_33
_atom_site_aniso_U_23
_atom_site_aniso_U_13
_atom_site_aniso_U_12
Fe1 0.0178(2) 0.0197(2) 0.01806(19) -0.00142(15) 0.00062(14) -0.01003(16)
Fe2 0.0174(2) 0.0187(2) 0.01795(19) -0.00187(14) 0.00037(14) -0.00899(16)
Na1 0.0250(6) 0.0246(6) 0.0433(7) -0.0108(5) 0.0044(5) -0.0115(5)
Na2 0.0279(7) 0.0632(10) 0.0702(10) -0.0352(8) 0.0076(6) -0.0184(7)
O1 0.0295(11) 0.0331(11) 0.0200(9) -0.0069(8) 0.0028(8) -0.0152(10)
O2 0.0509(16) 0.0664(19) 0.070(2) -0.0314(16) 0.0179(14) -0.0399(16)
O3 0.0528(17) 0.090(2) 0.076(2) -0.0380(17) 0.0266(15) -0.0486(18)
O11 0.0257(11) 0.0215(10) 0.0339(11) -0.0003(8) 0.0074(8) -0.0127(9)
O12 0.0281(12) 0.0248(11) 0.0557(14) -0.0112(10) 0.0179(10) -0.0108(10)
C10 0.0265(15) 0.0225(15) 0.0260(14) -0.0030(11) 0.0027(11) -0.0129(13)
C11 0.0232(14) 0.0233(14) 0.0224(14) -0.0039(11) 0.0066(11) -0.0123(12)
C12 0.0260(15) 0.0247(15) 0.0297(15) -0.0051(12) 0.0067(12) -0.0140(13)
N13 0.0288(14) 0.0243(13) 0.0325(13) -0.0029(10) 0.0051(10) -0.0085(11)
C14 0.0383(19) 0.0214(16) 0.0445(18) 0.0002(13) 0.0089(14) -0.0135(14)
C15 0.039(2) 0.0267(19) 0.086(3) -0.0059(17) 0.0153(19) -0.0216(16)
N16 0.0294(15) 0.0278(15) 0.070(2) -0.0063(13) 0.0132(13) -0.0178(13)
O21 0.0181(10) 0.0210(10) 0.0368(11) 0.0032(8) -0.0026(8) -0.0095(8)
O22 0.0251(12) 0.0401(14) 0.0805(18) 0.0072(12) -0.0053(11) -0.0206(11)
C20 0.0213(15) 0.0279(16) 0.0328(16) -0.0013(12) -0.0007(12) -0.0125(13)
C21 0.0292(16) 0.0244(15) 0.0256(14) -0.0012(11) -0.0011(12) -0.0153(13)
C22 0.0406(19) 0.0333(18) 0.054(2) 0.0049(15) -0.0019(15) -0.0232(16)
N23 0.057(2) 0.0338(18) 0.080(2) 0.0173(16) -0.0154(17) -0.0280(16)
C24 0.054(2) 0.0261(19) 0.072(3) 0.0166(17) -0.025(2) -0.0164(17)
C25 0.0317(17) 0.0256(17) 0.0455(19) 0.0004(14) -0.0116(14) -0.0096(14)
N26 0.0261(13) 0.0218(12) 0.0227(12) -0.0009(9) -0.0034(9) -0.0119(10)
O31 0.0199(10) 0.0327(11) 0.0223(10) -0.0068(8) 0.0021(8) -0.0116(9)
O32 0.0237(11) 0.0524(14) 0.0327(11) -0.0065(10) -0.0046(9) -0.0183(10)
C30 0.0240(15) 0.0234(15) 0.0261(15) -0.0002(11) -0.0012(11) -0.0131(12)
C31 0.0282(15) 0.0322(16) 0.0218(14) -0.0040(11) 0.0012(11) -0.0198(13)
C32 0.042(2) 0.096(3) 0.0262(17) -0.0164(18) 0.0049(14) -0.044(2)
N33 0.053(2) 0.145(4) 0.0332(16) -0.042(2) 0.0189(14) -0.061(2)
C34 0.041(2) 0.083(3) 0.0393(19) -0.0326(19) 0.0208(16) -0.037(2)
C35 0.0293(16) 0.0345(17) 0.0300(16) -0.0089(13) 0.0089(12) -0.0172(14)
N36 0.0245(12) 0.0243(13) 0.0221(12) -0.0049(9) 0.0049(9) -0.0147(10)
O41 0.0203(10) 0.0218(10) 0.0302(10) -0.0021(8) -0.0044(8) -0.0080(8)
O42 0.0291(12) 0.0302(12) 0.0502(13) -0.0138(10) -0.0001(10) -0.0140(10)
C40 0.0224(15) 0.0255(15) 0.0288(15) -0.0063(12) 0.0058(12) -0.0111(12)
C41 0.0242(15) 0.0265(16) 0.0292(15) -0.0046(12) 0.0036(12) -0.0111(13)
C42 0.0275(16) 0.0272(17) 0.0489(19) -0.0087(14) -0.0043(14) -0.0093(14)
N43 0.0347(16) 0.0262(15) 0.066(2) -0.0123(13) -0.0018(14) -0.0076(13)
C44 0.0294(18) 0.0241(17) 0.056(2) 0.0028(15) 0.0011(15) -0.0031(14)
C45 0.0287(17) 0.0272(17) 0.0463(19) 0.0019(14) -0.0069(14) -0.0052(14)
N46 0.0278(14) 0.0306(15) 0.0411(15) -0.0031(11) -0.0080(11) -0.0082(12)
O51 0.0213(10) 0.0225(10) 0.0337(11) -0.0012(8) 0.0001(8) -0.0127(9)
O52 0.0231(12) 0.0561(16) 0.0769(18) -0.0072(13) 0.0058(11) -0.0218(12)
C50 0.0215(15) 0.0351(17) 0.0273(15) -0.0063(12) 0.0020(11) -0.0126(13)
C51 0.0254(15) 0.0269(16) 0.0234(14) -0.0052(11) -0.0006(11) -0.0069(13)
C52 0.0307(18) 0.035(2) 0.047(2) -0.0064(15) -0.0063(15) 0.0025(15)
N53 0.054(2) 0.0291(17) 0.065(2) -0.0049(15) -0.0124(16) 0.0025(15)
C54 0.071(3) 0.0201(18) 0.045(2) 0.0005(15) -0.0090(19) -0.0115(18)
C55 0.049(2) 0.0254(16) 0.0296(16) -0.0014(12) -0.0028(14) -0.0188(15)
N56 0.0296(13) 0.0221(12) 0.0195(11) -0.0019(9) -0.0013(9) -0.0102(11)
O61 0.0255(10) 0.0316(11) 0.0267(10) -0.0065(8) 0.0049(8) -0.0182(9)
O62 0.0389(13) 0.0639(17) 0.0442(13) -0.0128(12) 0.0176(10) -0.0364(13)
C60 0.0222(15) 0.0233(15) 0.0287(15) -0.0014(11) 0.0025(11) -0.0084(12)
C61 0.0189(14) 0.0199(14) 0.0230(14) -0.0005(11) 0.0027(11) -0.0025(11)
C62 0.0314(17) 0.0333(17) 0.0293(16) -0.0046(13) 0.0097(13) -0.0080(14)
N63 0.0463(17) 0.0442(17) 0.0282(14) -0.0145(12) 0.0061(12) -0.0157(14)
C64 0.0411(19) 0.042(2) 0.0348(18) -0.0162(15) -0.0005(14) -0.0166(16)
C65 0.0298(16) 0.0298(16) 0.0291(15) -0.0070(12) -0.0003(12) -0.0129(14)
N66 0.0202(12) 0.0211(12) 0.0223(12) -0.0022(9) -0.0004(9) -0.0068(10)
N70 0.076(3) 0.105(4) 0.104(4) -0.014(3) -0.012(3) -0.030(3)
C70 0.063(3) 0.083(4) 0.060(3) -0.026(2) 0.000(2) -0.039(3)
C71 0.068(4) 0.114(5) 0.129(5) -0.059(4) 0.001(3) -0.042(3)
N80 0.103(4) 0.072(3) 0.152(5) -0.035(3) 0.053(4) -0.040(3)
C80 0.070(3) 0.049(3) 0.086(3) -0.016(2) 0.009(3) -0.030(2)
C81 0.077(3) 0.096(4) 0.064(3) -0.005(3) 0.002(2) -0.045(3)

loop_
_atom_type_symbol
_atom_type_description
_atom_type_scat_dispersion_real
_atom_type_scat_dispersion_imag
_atom_type_scat_source
C C 0.0033 0.0016 'International Tables Vol C Tables 4.2.6.8 and 6.1.1.4'
H H 0.0000 0.0000 'International Tables Vol C Tables 4.2.6.8 and 6.1.1.4'
N N 0.0061 0.0033 'International Tables Vol C Tables 4.2.6.8 and 6.1.1.4'
O O 0.0106 0.0060 'International Tables Vol C Tables 4.2.6.8 and 6.1.1.4'
Fe Fe 0.3463 0.8444 'International Tables Vol C Tables 4.2.6.8 and 6.1.1.4'
Na Na 0.0362 0.0249 'International Tables Vol C Tables 4.2.6.8 and 6.1.1.4'

loop_
_geom_angle_atom_site_label_1
_geom_angle_atom_site_label_2
_geom_angle_atom_site_label_3
_geom_angle
_geom_angle_site_symmetry_1
_geom_angle_site_symmetry_3
_geom_angle_publ_flag
O1 Fe1 O11 101.28(8) . . y
O1 Fe1 O21 103.23(8) . . y
O11 Fe1 O21 91.54(8) . . y
O1 Fe1 O31 91.58(8) . . y
O11 Fe1 O31 99.13(8) . . y
O21 Fe1 O31 159.74(8) . . y
O1 Fe1 N26 94.02(9) . . y
O11 Fe1 N26 162.18(8) . . y
O21 Fe1 N26 75.95(8) . . y
O31 Fe1 N26 89.45(8) . . y
O1 Fe1 N36 165.86(9) . . y
O11 Fe1 N36 85.46(8) . . y
O21 Fe1 N36 88.87(8) . . y
O31 Fe1 N36 74.98(8) . . y
N26 Fe1 N36 81.70(8) . . y
O1 Fe1 Na1 49.78(6) . . y
O11 Fe1 Na1 84.67(6) . . y
O21 Fe1 Na1 150.79(6) . . y
O31 Fe1 Na1 48.36(5) . . y
N26 Fe1 Na1 112.44(6) . . y
N36 Fe1 Na1 119.54(6) . . y
O1 Fe2 O41 100.05(8) . . y
O1 Fe2 O51 102.83(8) . . y
O41 Fe2 O51 93.97(8) . . y
O1 Fe2 O61 95.08(8) . . y
O41 Fe2 O61 98.42(8) . . y
O51 Fe2 O61 156.08(8) . . y
O1 Fe2 N56 89.51(9) . . y
O41 Fe2 N56 167.82(8) . . y
O51 Fe2 N56 76.43(8) . . y
O61 Fe2 N56 88.13(8) . . y
O1 Fe2 N66 170.38(9) . . y
O41 Fe2 N66 82.83(8) . . y
O51 Fe2 N66 86.04(8) . . y
O61 Fe2 N66 75.38(8) . . y
N56 Fe2 N66 88.96(8) . . y
O1 Fe2 Na1 48.67(6) . . y
O41 Fe2 Na1 87.80(6) . . y
O51 Fe2 Na1 151.09(6) . . y
O61 Fe2 Na1 50.40(6) . . y
N56 Fe2 Na1 104.25(6) . . y
N66 Fe2 Na1 122.75(6) . . y
O12 Na1 O3 111.29(11) . . y
O12 Na1 O42 156.48(9) . . y
O3 Na1 O42 88.18(10) . . y
O12 Na1 O31 81.28(8) . . y
O3 Na1 O31 148.96(10) . . y
O42 Na1 O31 88.54(8) . . y
O12 Na1 O1 81.90(8) . . y
O3 Na1 O1 141.55(9) . . y
O42 Na1 O1 74.59(7) . . y
O31 Na1 O1 66.15(6) . . y
O12 Na1 O61 93.23(8) . . y
O3 Na1 O61 76.60(9) . . y
O42 Na1 O61 78.13(7) . . y
O31 Na1 O61 132.58(7) . . y
O1 Na1 O61 66.44(6) . . y
O12 Na1 O2 118.38(9) . . y
O3 Na1 O2 73.34(10) . . y
O42 Na1 O2 78.90(8) . . y
O31 Na1 O2 75.74(8) . . y
O1 Na1 O2 133.47(9) . . y
O61 Na1 O2 142.43(8) . . y
O12 Na1 Na2 159.55(7) . . y
O3 Na1 Na2 54.53(9) . . y
O42 Na1 Na2 43.89(6) . . y
O31 Na1 Na2 104.42(6) . . y
O1 Na1 Na2 118.46(6) . . y
O61 Na1 Na2 96.79(6) . . y
O2 Na1 Na2 46.96(6) . . y
O12 Na1 Fe1 67.58(6) . . y
O3 Na1 Fe1 172.91(9) . . y
O42 Na1 Fe1 91.44(6) . . y
O31 Na1 Fe1 38.06(4) . . y
O1 Na1 Fe1 32.14(4) . . y
O61 Na1 Fe1 96.39(5) . . y
O2 Na1 Fe1 113.53(7) . . y
Na2 Na1 Fe1 128.47(5) . . y
O12 Na1 Fe2 95.85(7) . . y
O3 Na1 Fe2 109.99(8) . . y
O42 Na1 Fe2 64.07(6) . . y
O31 Na1 Fe2 96.15(5) . . y
O1 Na1 Fe2 31.56(4) . . y
O61 Na1 Fe2 37.22(4) . . y
O2 Na1 Fe2 142.41(7) . . y
Na2 Na1 Fe2 102.92(4) . . y
Fe1 Na1 Fe2 63.64(2) . . y
O42 Na2 N13 160.62(10) . 1_645 y
O42 Na2 O2 88.56(9) . . y
N13 Na2 O2 109.90(10) 1_645 . y
O42 Na2 O3 83.38(9) . . y
N13 Na2 O3 107.03(10) 1_645 . y
O2 Na2 O3 73.38(11) . . y
O42 Na2 N63 86.38(9) . 2_655 y
N13 Na2 N63 81.77(9) 1_645 2_655 y
O2 Na2 N63 144.78(12) . 2_655 y
O3 Na2 N63 71.42(9) . 2_655 y
O42 Na2 N46 63.91(8) . . y
N13 Na2 N46 99.38(9) 1_645 . y
O2 Na2 N46 124.71(11) . . y
O3 Na2 N46 140.01(9) . . y
N63 Na2 N46 83.56(9) 2_655 . y
O42 Na2 C40 19.71(7) . . y
N13 Na2 C40 140.92(9) 1_645 . y
O2 Na2 C40 107.52(9) . . y
O3 Na2 C40 93.98(9) . . y
N63 Na2 C40 74.10(9) 2_655 . y
N46 Na2 C40 48.36(7) . . y
O42 Na2 Na1 47.23(6) . . y
N13 Na2 Na1 149.59(9) 1_645 . y
O2 Na2 Na1 55.64(8) . . y
O3 Na2 Na1 45.65(7) . . y
N63 Na2 Na1 97.26(8) 2_655 . y
N46 Na2 Na1 110.76(7) . . y
C40 Na2 Na1 65.34(6) . . y
Fe1 O1 Fe2 161.59(12) . . y
Fe1 O1 Na1 98.08(8) . . y
Fe2 O1 Na1 99.77(8) . . y
Na2 O2 Na1 77.40(9) . . y
Na1 O3 Na2 79.82(10) . . y
C10 O11 Fe1 124.96(18) . . y
C10 O12 Na1 135.40(19) . . y
O12 C10 O11 127.2(3) . . y
O12 C10 C11 120.0(2) . . y
O11 C10 C11 112.8(2) . . y
N16 C11 C12 121.3(3) . . y
N16 C11 C10 118.1(2) . . y
C12 C11 C10 120.6(2) . . y
N13 C12 C11 122.5(3) . . y
C14 N13 C12 115.7(3) . . y
C14 N13 Na2 125.9(2) . 1_465 y
C12 N13 Na2 117.94(19) . 1_465 y
N13 C14 C15 121.8(3) . . y
N16 C15 C14 122.8(3) . . y
C15 N16 C11 115.9(3) . . y
C20 O21 Fe1 121.52(17) . . y
O22 C20 O21 125.6(3) . . y
O22 C20 C21 119.5(3) . . y
O21 C20 C21 115.0(2) . . y
N26 C21 C22 120.8(3) . . y
N26 C21 C20 115.5(2) . . y
C22 C21 C20 123.7(3) . . y
N23 C22 C21 122.0(3) . . y
C24 N23 C22 116.0(3) . . y
N23 C24 C25 123.2(3) . . y
N26 C25 C24 120.2(3) . . y
C25 N26 C21 117.8(2) . . y
C25 N26 Fe1 130.3(2) . . y
C21 N26 Fe1 111.87(17) . . y
C30 O31 Fe1 122.49(17) . . y
C30 O31 Na1 137.01(17) . . y
Fe1 O31 Na1 93.58(7) . . y
O32 C30 O31 125.5(3) . . y
O32 C30 C31 120.0(2) . . y
O31 C30 C31 114.4(2) . . y
N36 C31 C32 120.2(3) . . y
N36 C31 C30 115.3(2) . . y
C32 C31 C30 124.5(3) . . y
N33 C32 C31 122.4(3) . . y
C32 N33 C34 116.4(3) . . y
N33 C34 C35 122.2(3) . . y
N36 C35 C34 120.9(3) . . y
C35 N36 C31 117.8(2) . . y
C35 N36 Fe1 129.52(19) . . y
C31 N36 Fe1 112.64(17) . . y
C40 O41 Fe2 121.46(17) . . y
C40 O42 Na2 122.79(19) . . y
C40 O42 Na1 139.86(19) . . y
Na2 O42 Na1 88.88(8) . . y
O42 C40 O41 126.6(3) . . y
O42 C40 C41 118.7(2) . . y
O41 C40 C41 114.6(2) . . y
O42 C40 Na2 37.50(14) . . y
O41 C40 Na2 149.2(2) . . y
C41 C40 Na2 87.08(16) . . y
N46 C41 C42 121.5(3) . . y
N46 C41 C40 117.0(3) . . y
C42 C41 C40 121.4(3) . . y
N43 C42 C41 122.6(3) . . y
C42 N43 C44 115.0(3) . . y
N43 C44 C45 122.7(3) . . y
N46 C45 C44 122.2(3) . . y
C41 N46 C45 115.9(3) . . y
C41 N46 Na2 102.80(19) . . y
C45 N46 Na2 135.5(2) . . y
C50 O51 Fe2 120.91(18) . . y
O52 C50 O51 125.7(3) . . y
O52 C50 C51 119.5(3) . . y
O51 C50 C51 114.8(2) . . y
N56 C51 C52 121.0(3) . . y
N56 C51 C50 115.3(2) . . y
C52 C51 C50 123.7(3) . . y
N53 C52 C51 121.9(3) . . y
C54 N53 C52 116.5(3) . . y
N53 C54 C55 122.8(3) . . y
N56 C55 C54 120.1(3) . . y
C51 N56 C55 117.7(3) . . y
C51 N56 Fe2 111.98(18) . . y
C55 N56 Fe2 129.6(2) . . y
C60 O61 Fe2 121.99(17) . . y
C60 O61 Na1 138.99(17) . . y
Fe2 O61 Na1 92.38(7) . . y
O62 C60 O61 125.0(3) . . y
O62 C60 C61 120.1(3) . . y
O61 C60 C61 114.9(2) . . y
N66 C61 C62 121.2(3) . . y
N66 C61 C60 115.1(2) . . y
C62 C61 C60 123.7(3) . . y
N63 C62 C61 122.3(3) . . y
C62 N63 C64 115.8(3) . . y
C62 N63 Na2 131.8(2) . 2_655 y
C64 N63 Na2 112.0(2) . 2_655 y
N63 C64 C65 123.1(3) . . y
N66 C65 C64 120.1(3) . . y
C61 N66 C65 117.5(2) . . y
C61 N66 Fe2 112.45(17) . . y
C65 N66 Fe2 130.02(19) . . y
N70 C70 C71 176.5(6) . . y
N80 C80 C81 179.8(5) . . y

loop_
_geom_bond_atom_site_label_1
_geom_bond_atom_site_label_2
_geom_bond_distance
_geom_bond_site_symmetry_2
_geom_bond_publ_flag
Fe1 O1 1.7779(18) . y
Fe1 O11 1.9912(19) . y
Fe1 O21 2.0258(18) . y
Fe1 O31 2.0439(18) . y
Fe1 N26 2.227(2) . y
Fe1 N36 2.238(2) . y
Fe1 Na1 3.3090(12) . y
Fe2 O1 1.7787(18) . y
Fe2 O41 2.0072(19) . y
Fe2 O51 2.0086(18) . y
Fe2 O61 2.0277(18) . y
Fe2 N56 2.204(2) . y
Fe2 N66 2.243(2) . y
Fe2 Na1 3.3491(12) . y
Na1 O12 2.316(2) . y
Na1 O3 2.339(3) . y
Na1 O42 2.363(2) . y
Na1 O31 2.478(2) . y
Na1 O1 2.552(2) . y
Na1 O61 2.583(2) . y
Na1 O2 2.723(3) . y
Na1 Na2 3.2186(18) . y
Na2 O42 2.232(2) . y
Na2 N13 2.384(3) 1_645 y
Na2 O2 2.411(3) . y
Na2 O3 2.663(4) . y
Na2 N63 2.776(3) 2_655 y
Na2 N46 2.804(3) . y
Na2 C40 3.082(3) . y
O11 C10 1.287(3) . y
O12 C10 1.221(3) . y
C10 C11 1.504(4) . y
C11 N16 1.332(4) . y
C11 C12 1.380(4) . y
C12 N13 1.341(4) . y
N13 C14 1.318(4) . y
N13 Na2 2.384(3) 1_465 y
C14 C15 1.380(5) . y
C15 N16 1.326(4) . y
O21 C20 1.276(3) . y
O22 C20 1.225(3) . y
C20 C21 1.506(4) . y
C21 N26 1.339(4) . y
C21 C22 1.379(4) . y
C22 N23 1.337(4) . y
N23 C24 1.322(5) . y
C24 C25 1.380(5) . y
C25 N26 1.328(4) . y
O31 C30 1.275(3) . y
O32 C30 1.226(3) . y
C30 C31 1.509(4) . y
C31 N36 1.340(3) . y
C31 C32 1.378(4) . y
C32 N33 1.328(4) . y
N33 C34 1.329(5) . y
C34 C35 1.375(4) . y
C35 N36 1.327(4) . y
O41 C40 1.275(3) . y
O42 C40 1.236(3) . y
C40 C41 1.508(4) . y
C41 N46 1.333(4) . y
C41 C42 1.384(4) . y
C42 N43 1.336(4) . y
N43 C44 1.345(4) . y
C44 C45 1.358(5) . y
C45 N46 1.344(4) . y
O51 C50 1.278(3) . y
O52 C50 1.222(3) . y
C50 C51 1.506(4) . y
C51 N56 1.330(4) . y
C51 C52 1.387(4) . y
C52 N53 1.325(5) . y
N53 C54 1.321(5) . y
C54 C55 1.388(5) . y
C55 N56 1.335(4) . y
O61 C60 1.282(3) . y
O62 C60 1.226(3) . y
C60 C61 1.510(4) . y
C61 N66 1.333(3) . y
C61 C62 1.381(4) . y
C62 N63 1.328(4) . y
N63 C64 1.331(4) . y
N63 Na2 2.776(3) 2_655 y
C64 C65 1.384(4) . y
C65 N66 1.336(3) . y
N70 C70 1.093(6) . y
C70 C71 1.465(7) . y
N80 C80 1.127(6) . y
C80 C81 1.440(7) . y
